data_1508050
loop_
_publ_author_name
'Lee, Yunho'
'Mankad, Neal P.'
'Peters, Jonas C.'

_publ_section_title
;
 Triggering N(2) uptake via redox-induced expulsion of coordinated NH(3)
 and N(2) silylation at trigonal bipyramidal iron.
;
_journal_issue 7
_journal_name_full 'Nature chemistry'
_journal_page_first 558
_journal_page_last 565
_journal_paper_doi 10.1038/nchem.660
_journal_volume 2
_journal_year 2010
_chemical_formula_sum 'C64 H110 Fe N2 Na O11 P3 Si'
_chemical_formula_weight 1283.38
_chemical_name_common 5'
_chemical_name_systematic
; 
 ? 
;
_space_group_IT_number 14
_symmetry_cell_setting monoclinic
_symmetry_space_group_name_Hall '-P 2yn'
_symmetry_space_group_name_H-M 'P 1 21/n 1'
_atom_sites_solution_hydrogens geom
_atom_sites_solution_primary direct
_atom_sites_solution_secondary difmap
_audit_creation_method SHELXL-97
_cell_angle_alpha 90.00
_cell_angle_beta 90.607(6)
_cell_angle_gamma 90.00
_cell_formula_units_Z 4
_cell_length_a 10.914(2)
_cell_length_b 27.660(5)
_cell_length_c 22.517(4)
_cell_measurement_reflns_used 9786
_cell_measurement_temperature 100(2)
_cell_measurement_theta_max 29.34
_cell_measurement_theta_min 2.21
_cell_volume 6797(2)
_computing_cell_refinement 'Bruker SAINT'
_computing_data_collection 'Bruker APEX2'
_computing_data_reduction 'Bruker SAINT'
_computing_molecular_graphics 'Bruker SHELXTL'
_computing_publication_material 'Bruker SHELXTL'
_computing_structure_refinement 'SHELXL-97 (Sheldrick, 2008)'
_computing_structure_solution 'SHELXS-97 (Sheldrick, 2008)'
_diffrn_ambient_temperature 100(2)
_diffrn_measured_fraction_theta_full 1.000
_diffrn_measured_fraction_theta_max 1.000
_diffrn_measurement_device_type 'Bruker APEX-II CCD'
_diffrn_measurement_method '\f and \w scans'
_diffrn_radiation_monochromator graphite
_diffrn_radiation_source 'fine-focus sealed tube'
_diffrn_radiation_type MoK\a
_diffrn_radiation_wavelength 0.71073
_diffrn_reflns_av_R_equivalents 0.1223
_diffrn_reflns_av_sigmaI/netI 0.0780
_diffrn_reflns_limit_h_max 14
_diffrn_reflns_limit_h_min -14
_diffrn_reflns_limit_k_max 37
_diffrn_reflns_limit_k_min -37
_diffrn_reflns_limit_l_max 30
_diffrn_reflns_limit_l_min -30
_diffrn_reflns_number 148158
_diffrn_reflns_theta_full 29.12
_diffrn_reflns_theta_max 29.12
_diffrn_reflns_theta_min 1.17
_exptl_absorpt_coefficient_mu 0.362
_exptl_absorpt_correction_type none
_exptl_crystal_colour black
_exptl_crystal_density_diffrn 1.254
_exptl_crystal_density_meas ?
_exptl_crystal_density_method 'not measured'
_exptl_crystal_description block
_exptl_crystal_F_000 2408
_exptl_crystal_size_max 0.20
_exptl_crystal_size_mid 0.19
_exptl_crystal_size_min 0.11
_refine_diff_density_max 2.223
_refine_diff_density_min -1.258
_refine_diff_density_rms 0.112
_refine_ls_extinction_method none
_refine_ls_goodness_of_fit_ref 1.044
_refine_ls_hydrogen_treatment constr
_refine_ls_matrix_type full
_refine_ls_number_parameters 869
_refine_ls_number_reflns 18254
_refine_ls_number_restraints 424
_refine_ls_restrained_S_all 1.053
_refine_ls_R_factor_all 0.1271
_refine_ls_R_factor_gt 0.0776
_refine_ls_shift/su_max 0.003
_refine_ls_shift/su_mean 0.000
_refine_ls_structure_factor_coef Fsqd
_refine_ls_weighting_details 'calc w=1/[\s^2^(Fo^2^)+(0.0988P)^2^+17.3006P] where P=(Fo^2^+2Fc^2^)/3'
_refine_ls_weighting_scheme calc
_refine_ls_wR_factor_gt 0.1930
_refine_ls_wR_factor_ref 0.2289
_reflns_number_gt 11584
_reflns_number_total 18254
_reflns_threshold_expression >2sigma(I)
_cod_data_source_file nchem.660-s7.cif
_cod_data_source_block 09203
_cod_depositor_comments
;
The following automatic conversions were performed:

'_symmetry_cell_setting' value 'Monoclinic' changed to 'monoclinic'
according to /home/saulius/struct/CIF-dictionaries/cif_core.dic
dictionary named 'cif_core.dic' version 2.4.1 from 2010-06-29.

Automatic conversion script
Id: cif_fix_values 1891 2012-01-12 08:04:46Z andrius 

The following automatic conversions were performed:

'_exptl_crystal_density_meas' value 'not measured' was changed to '?'
- the value is perceived as not measured.

Automatic conversion script
Id: cif_fix_values 3008 2015-01-20 13:52:24Z robertas 
;
_cod_original_sg_symbol_H-M P2(1)/n
_cod_database_code 1508050

loop_
_symmetry_equiv_pos_as_xyz
'x, y, z'
'-x+1/2, y+1/2, -z+1/2'
'-x, -y, -z'
'x-1/2, -y-1/2, z-1/2'

loop_
_atom_site_label
_atom_site_type_symbol
_atom_site_fract_x
_atom_site_fract_y
_atom_site_fract_z
_atom_site_U_iso_or_equiv
_atom_site_adp_type
_atom_site_occupancy
_atom_site_symmetry_multiplicity
_atom_site_calc_flag
_atom_site_refinement_flags
_atom_site_disorder_assembly
_atom_site_disorder_group
Fe Fe 1.01157(4) 1.013651(17) 0.76596(2) 0.01448(12) Uani 1 1 d . . .
P2 P 0.81072(8) 1.01798(3) 0.76370(4) 0.01633(18) Uani 1 1 d . . .
P3 P 1.10787(8) 1.01300(3) 0.68091(4) 0.01630(18) Uani 1 1 d . . .
P1 P 1.09911(8) 0.97807(3) 0.84279(4) 0.01672(19) Uani 1 1 d . . .
Si Si 0.97299(9) 0.93702(3) 0.74018(4) 0.0172(2) Uani 1 1 d . . .
N1 N 1.0425(3) 1.07522(11) 0.78632(13) 0.0190(6) Uani 1 1 d . . .
C3 C 1.0170(3) 0.96394(14) 0.91497(15) 0.0203(7) Uani 1 1 d . . .
H3 H 0.9836 0.9953 0.9299 0.024 Uiso 1 1 calc R . .
C4 C 1.1112(3) 1.07016(13) 0.63580(16) 0.0212(7) Uani 1 1 d . . .
H4 H 1.1363 1.0619 0.5944 0.025 Uiso 1 1 calc R . .
C5 C 0.7200(3) 1.03880(13) 0.69541(15) 0.0188(7) Uani 1 1 d . . .
H5 H 0.7555 1.0706 0.6833 0.023 Uiso 1 1 calc R . .
C6 C 0.8097(3) 0.91858(13) 0.75852(16) 0.0200(7) Uani 1 1 d . . .
N2 N 1.0616(3) 1.11421(12) 0.79863(15) 0.0274(7) Uani 1 1 d . . .
C8 C 1.0817(3) 0.89358(13) 0.77944(16) 0.0203(7) Uani 1 1 d . . .
C9 C 0.9913(3) 0.92722(13) 0.65730(16) 0.0194(7) Uani 1 1 d . . .
C10 C 1.2764(3) 0.99715(13) 0.67334(16) 0.0195(7) Uani 1 1 d . . .
H10 H 1.3229 1.0205 0.6989 0.023 Uiso 1 1 calc R . .
C11 C 0.7306(3) 1.05763(13) 0.81936(16) 0.0210(7) Uani 1 1 d . . .
H11 H 0.6414 1.0494 0.8189 0.025 Uiso 1 1 calc R . .
C12 C 1.2394(3) 1.00692(14) 0.87674(16) 0.0215(7) Uani 1 1 d . . .
H12 H 1.2801 0.9828 0.9035 0.026 Uiso 1 1 calc R . .
C13 C 1.3029(3) 0.94693(14) 0.69814(17) 0.0230(7) Uani 1 1 d . . .
H13A H 1.2648 0.9225 0.6724 0.034 Uiso 1 1 calc R . .
H13B H 1.2694 0.9443 0.7382 0.034 Uiso 1 1 calc R . .
H13C H 1.3917 0.9417 0.6997 0.034 Uiso 1 1 calc R . .
C14 C 0.7357(3) 0.95858(13) 0.77332(16) 0.0200(7) Uani 1 1 d . . .
C15 C 1.0074(4) 0.92888(15) 0.53308(18) 0.0279(8) Uani 1 1 d . . .
H15 H 1.0116 0.9298 0.4910 0.034 Uiso 1 1 calc R . .
C16 C 1.2053(4) 1.10606(14) 0.66216(19) 0.0283(8) Uani 1 1 d . . .
H16A H 1.1953 1.1376 0.6430 0.042 Uiso 1 1 calc R . .
H16B H 1.2884 1.0940 0.6553 0.042 Uiso 1 1 calc R . .
H16C H 1.1921 1.1093 0.7050 0.042 Uiso 1 1 calc R . .
C17 C 0.7392(4) 1.00402(14) 0.64337(17) 0.0237(8) Uani 1 1 d . . .
H17A H 0.7027 0.9726 0.6527 0.035 Uiso 1 1 calc R . .
H17B H 0.8271 1.0000 0.6365 0.035 Uiso 1 1 calc R . .
H17C H 0.6999 1.0172 0.6076 0.035 Uiso 1 1 calc R . .
C18 C 1.2447(3) 0.88960(13) 0.85352(16) 0.0214(7) Uani 1 1 d . . .
H18 H 1.2897 0.9041 0.8852 0.026 Uiso 1 1 calc R . .
C19 C 0.5702(4) 0.90405(15) 0.79831(18) 0.0280(8) Uani 1 1 d . . .
H19 H 0.4893 0.8991 0.8122 0.034 Uiso 1 1 calc R . .
C20 C 0.9072(4) 0.93113(14) 0.90332(17) 0.0252(8) Uani 1 1 d . . .
H20A H 0.9359 0.8993 0.8905 0.038 Uiso 1 1 calc R . .
H20B H 0.8552 0.9453 0.8721 0.038 Uiso 1 1 calc R . .
H20C H 0.8599 0.9277 0.9398 0.038 Uiso 1 1 calc R . .
C21 C 1.2038(4) 1.05128(15) 0.91378(17) 0.0268(8) Uani 1 1 d . . .
H21A H 1.2781 1.0683 0.9268 0.040 Uiso 1 1 calc R . .
H21B H 1.1576 1.0408 0.9486 0.040 Uiso 1 1 calc R . .
H21C H 1.1530 1.0730 0.8896 0.040 Uiso 1 1 calc R . .
C22 C 0.7612(4) 0.87210(14) 0.76357(18) 0.0260(8) Uani 1 1 d . . .
H22 H 0.8103 0.8450 0.7534 0.031 Uiso 1 1 calc R . .
C23 C 1.0552(4) 0.96702(15) 0.56640(16) 0.0241(8) Uani 1 1 d . . .
H23 H 1.0930 0.9935 0.5469 0.029 Uiso 1 1 calc R . .
C24 C 0.9470(4) 0.88880(14) 0.62243(17) 0.0252(8) Uani 1 1 d . . .
H24 H 0.9115 0.8616 0.6414 0.030 Uiso 1 1 calc R . .
C25 C 0.7807(4) 1.04975(16) 0.88190(17) 0.0295(9) Uani 1 1 d . . .
H25A H 0.8698 1.0542 0.8821 0.044 Uiso 1 1 calc R . .
H25B H 0.7613 1.0168 0.8949 0.044 Uiso 1 1 calc R . .
H25C H 0.7432 1.0731 0.9090 0.044 Uiso 1 1 calc R . .
C26 C 1.2742(4) 0.84302(14) 0.83494(18) 0.0269(8) Uani 1 1 d . . .
H26 H 1.3397 0.8260 0.8535 0.032 Uiso 1 1 calc R . .
C27 C 1.1493(3) 0.91523(13) 0.82592(16) 0.0201(7) Uani 1 1 d . . .
C28 C 1.3303(3) 1.02200(15) 0.82915(17) 0.0252(8) Uani 1 1 d . . .
H28A H 1.2925 1.0464 0.8033 0.038 Uiso 1 1 calc R . .
H28B H 1.3528 0.9937 0.8054 0.038 Uiso 1 1 calc R . .
H28C H 1.4038 1.0355 0.8482 0.038 Uiso 1 1 calc R . .
C29 C 1.3313(4) 1.00058(16) 0.61087(17) 0.0273(8) Uani 1 1 d . . .
H29A H 1.4194 0.9938 0.6131 0.041 Uiso 1 1 calc R . .
H29B H 1.3181 1.0332 0.5950 0.041 Uiso 1 1 calc R . .
H29C H 1.2913 0.9769 0.5847 0.041 Uiso 1 1 calc R . .
C30 C 0.9855(4) 1.09409(14) 0.63313(17) 0.0247(8) Uani 1 1 d . . .
H30A H 0.9586 1.1016 0.6735 0.037 Uiso 1 1 calc R . .
H30B H 0.9265 1.0721 0.6142 0.037 Uiso 1 1 calc R . .
H30C H 0.9904 1.1240 0.6100 0.037 Uiso 1 1 calc R . .
C31 C 1.1113(3) 0.84637(13) 0.76195(18) 0.0243(8) Uani 1 1 d . . .
H31 H 1.0652 0.8311 0.7312 0.029 Uiso 1 1 calc R . .
C32 C 1.0478(3) 0.96657(13) 0.62852(16) 0.0196(7) Uani 1 1 d . . .
C33 C 1.2076(4) 0.82167(14) 0.78921(19) 0.0287(9) Uani 1 1 d . . .
H33 H 1.2278 0.7900 0.7764 0.034 Uiso 1 1 calc R . .
C34 C 0.7448(4) 1.11123(14) 0.80295(19) 0.0271(8) Uani 1 1 d . . .
H34A H 0.7022 1.1312 0.8321 0.041 Uiso 1 1 calc R . .
H34B H 0.7093 1.1169 0.7634 0.041 Uiso 1 1 calc R . .
H34C H 0.8319 1.1198 0.8028 0.041 Uiso 1 1 calc R . .
C35 C 0.5821(3) 1.04664(15) 0.70220(19) 0.0275(8) Uani 1 1 d . . .
H35A H 0.5475 1.0587 0.6647 0.041 Uiso 1 1 calc R . .
H35B H 0.5676 1.0703 0.7338 0.041 Uiso 1 1 calc R . .
H35C H 0.5429 1.0159 0.7124 0.041 Uiso 1 1 calc R . .
C36 C 0.6420(4) 0.86469(15) 0.78331(19) 0.0302(9) Uani 1 1 d . . .
H36 H 0.6103 0.8328 0.7865 0.036 Uiso 1 1 calc R . .
C37 C 0.9537(4) 0.88959(15) 0.56089(18) 0.0287(9) Uani 1 1 d . . .
H37 H 0.9218 0.8635 0.5381 0.034 Uiso 1 1 calc R . .
C39 C 0.6162(3) 0.95066(14) 0.79305(17) 0.0244(8) Uani 1 1 d . . .
H39 H 0.5659 0.9775 0.8030 0.029 Uiso 1 1 calc R . .
C41 C 1.0946(4) 0.94242(15) 0.96566(16) 0.0253(8) Uani 1 1 d . . .
H41A H 1.0426 0.9366 1.0001 0.038 Uiso 1 1 calc R . .
H41B H 1.1600 0.9651 0.9766 0.038 Uiso 1 1 calc R . .
H41C H 1.1307 0.9118 0.9526 0.038 Uiso 1 1 calc R . .
Na Na 0.49402(15) 0.20931(6) 0.47816(7) 0.0275(3) Uani 1 1 d . . .
O1 O 0.4007(4) 0.27188(16) 0.4170(2) 0.0673(13) Uani 1 1 d . A .
O2 O 0.2667(4) 0.21262(16) 0.4898(3) 0.0801(16) Uani 1 1 d . A .
O4 O 0.5812(5) 0.28750(15) 0.5063(4) 0.136(3) Uani 1 1 d . A .
C900 C 0.2772(7) 0.2723(4) 0.4159(5) 0.132(5) Uani 1 1 d . . .
H90A H 0.2513 0.2609 0.3761 0.158 Uiso 1 1 calc R A .
H90B H 0.2517 0.3066 0.4188 0.158 Uiso 1 1 calc R . .
C901 C 0.2093(6) 0.2470(3) 0.4566(3) 0.0714(19) Uani 1 1 d . A .
H90C H 0.1727 0.2707 0.4842 0.086 Uiso 1 1 calc R . .
H90D H 0.1408 0.2312 0.4349 0.086 Uiso 1 1 calc R . .
C902 C 0.2377(11) 0.2159(10) 0.5452(5) 0.318(17) Uani 1 1 d . . .
H90E H 0.2091 0.1834 0.5571 0.382 Uiso 1 1 calc R A .
H90F H 0.1652 0.2374 0.5467 0.382 Uiso 1 1 calc R . .
C903 C 0.3142(12) 0.2310(3) 0.5891(5) 0.152(6) Uani 1 1 d . A .
H90G H 0.3003 0.2660 0.5959 0.182 Uiso 1 1 calc R . .
H90H H 0.2931 0.2139 0.6262 0.182 Uiso 1 1 calc R . .
C904 C 0.4474(12) 0.3161(4) 0.4272(8) 0.241(11) Uani 1 1 d . . .
H90I H 0.3790 0.3369 0.4403 0.290 Uiso 1 1 calc R A .
H90J H 0.4747 0.3289 0.3885 0.290 Uiso 1 1 calc R . .
C905 C 0.5467(7) 0.3231(2) 0.4688(4) 0.093(3) Uani 1 1 d . A .
H90K H 0.6197 0.3322 0.4456 0.111 Uiso 1 1 calc R . .
H90L H 0.5256 0.3515 0.4935 0.111 Uiso 1 1 calc R . .
O1S O 1.0192(6) 0.2286(2) 0.7149(4) 0.118(2) Uani 1 1 d U . .
C800 C 1.0008(7) 0.2437(3) 0.6564(3) 0.070(2) Uani 1 1 d U . .
H80A H 1.0253 0.2780 0.6528 0.084 Uiso 1 1 calc R . .
H80B H 1.0538 0.2244 0.6300 0.084 Uiso 1 1 calc R . .
C803 C 0.8909(6) 0.2232(2) 0.7397(3) 0.0608(15) Uani 1 1 d U . .
H80C H 0.8860 0.1954 0.7672 0.073 Uiso 1 1 calc R . .
H80D H 0.8652 0.2529 0.7608 0.073 Uiso 1 1 calc R . .
O2S O 0.5553(7) 0.9257(5) 0.9611(3) 0.176(4) Uani 1 1 d U . .
C807 C 0.6185(7) 0.8736(3) 0.9590(3) 0.081(2) Uani 1 1 d U . .
H80E H 0.6581 0.8677 0.9204 0.097 Uiso 1 1 calc R . .
H80F H 0.6796 0.8696 0.9914 0.097 Uiso 1 1 calc R . .
C802 C 0.8154(7) 0.2151(3) 0.6860(4) 0.085(2) Uani 1 1 d U . .
H80G H 0.8056 0.1801 0.6778 0.102 Uiso 1 1 calc R . .
H80H H 0.7333 0.2299 0.6900 0.102 Uiso 1 1 calc R . .
C805 C 0.4228(7) 0.8628(5) 0.9962(4) 0.131(4) Uani 1 1 d U . .
H80I H 0.4110 0.8469 1.0351 0.157 Uiso 1 1 calc R . .
H80J H 0.3453 0.8607 0.9731 0.157 Uiso 1 1 calc R . .
C801 C 0.8859(10) 0.2389(3) 0.6389(3) 0.095(2) Uani 1 1 d U . .
H80K H 0.8819 0.2194 0.6021 0.114 Uiso 1 1 calc R . .
H80L H 0.8505 0.2712 0.6303 0.114 Uiso 1 1 calc R . .
C806 C 0.5114(8) 0.8419(4) 0.9674(4) 0.117(3) Uani 1 1 d U . .
H80M H 0.4802 0.8314 0.9280 0.141 Uiso 1 1 calc R . .
H80N H 0.5376 0.8126 0.9894 0.141 Uiso 1 1 calc R . .
C804 C 0.4593(7) 0.9155(5) 1.0050(3) 0.128(4) Uani 1 1 d U . .
H80O H 0.3878 0.9370 0.9985 0.154 Uiso 1 1 calc R . .
H80P H 0.4912 0.9207 1.0458 0.154 Uiso 1 1 calc R . .
O3S O 0.4641(8) 0.2341(2) 0.8380(3) 0.126(3) Uani 1 1 d U . .
C810 C 0.4233(9) 0.1832(3) 0.7614(4) 0.095(3) Uani 1 1 d U . .
H81A H 0.3511 0.1976 0.7412 0.114 Uiso 1 1 calc R . .
H81B H 0.4655 0.1613 0.7335 0.114 Uiso 1 1 calc R . .
C811 C 0.5073(8) 0.2209(3) 0.7846(5) 0.091(3) Uani 1 1 d U . .
H81C H 0.5915 0.2080 0.7886 0.109 Uiso 1 1 calc R . .
H81D H 0.5087 0.2490 0.7573 0.109 Uiso 1 1 calc R . .
C809 C 0.3884(8) 0.1580(3) 0.8152(4) 0.089(2) Uani 1 1 d U . .
H80Q H 0.4432 0.1301 0.8228 0.107 Uiso 1 1 calc R . .
H80R H 0.3029 0.1462 0.8122 0.107 Uiso 1 1 calc R . .
C808 C 0.4011(15) 0.1942(4) 0.8623(5) 0.163(6) Uani 1 1 d U . .
H80S H 0.3194 0.2043 0.8764 0.196 Uiso 1 1 calc R . .
H80T H 0.4479 0.1807 0.8964 0.196 Uiso 1 1 calc R . .
C921 C 0.5179(7) 0.2935(3) 0.5800(4) 0.081(2) Uani 1 1 d . . .
H92A H 0.5757 0.3114 0.6062 0.097 Uiso 1 1 calc R A .
H92B H 0.4397 0.3117 0.5781 0.097 Uiso 1 1 calc R . .
O3 O 0.4310(9) 0.2242(3) 0.5785(3) 0.119(3) Uani 1 1 d . A .
C920 C 0.4993(9) 0.2503(4) 0.6010(6) 0.104(3) Uani 1 1 d . A .
H92C H 0.5797 0.2338 0.6023 0.124 Uiso 1 1 calc R . .
H92D H 0.4729 0.2541 0.6427 0.124 Uiso 1 1 calc R . .
O5 O 0.4672(6) 0.1690(2) 0.3821(3) 0.0381(16) Uani 0.518(5) 1 d PDU A 1
O6 O 0.6842(5) 0.2147(2) 0.4208(3) 0.0380(16) Uani 0.518(5) 1 d PDU A 1
O8 O 0.4521(6) 0.1231(2) 0.4929(3) 0.0363(16) Uani 0.518(5) 1 d PDU A 1
O7 O 0.6681(6) 0.1699(2) 0.5317(3) 0.0395(17) Uani 0.518(5) 1 d PDU A 1
O11 O 0.5212(6) 0.1342(2) 0.5375(3) 0.0372(17) Uani 0.482(5) 1 d PDU A 2
O10 O 0.7177(8) 0.1908(2) 0.4970(4) 0.044(2) Uani 0.482(5) 1 d PDU A 2
O12 O 0.4022(6) 0.1412(2) 0.4270(3) 0.0411(18) Uani 0.482(5) 1 d PDU A 2
O9 O 0.5981(8) 0.1963(3) 0.3854(3) 0.046(2) Uani 0.482(5) 1 d PDU A 2
C666 C 0.5622(14) 0.1787(7) 0.3419(7) 0.042(3) Uani 0.518(5) 1 d PDU A 1
H66A H 0.5306 0.2015 0.3115 0.050 Uiso 0.518(5) 1 calc PR A 1
H66B H 0.5827 0.1482 0.3212 0.050 Uiso 0.518(5) 1 calc PR A 1
C780 C 0.6339(11) 0.1317(4) 0.5656(4) 0.042(4) Uani 0.482(5) 1 d PDU A 2
H78A H 0.6468 0.0987 0.5814 0.051 Uiso 0.482(5) 1 calc PR A 2
H78B H 0.6359 0.1545 0.5995 0.051 Uiso 0.482(5) 1 calc PR A 2
C783 C 0.4746(11) 0.1227(5) 0.3793(6) 0.042(3) Uani 0.482(5) 1 d PDU A 2
H78C H 0.4238 0.1031 0.3517 0.050 Uiso 0.482(5) 1 calc PR A 2
H78D H 0.5427 0.1025 0.3947 0.050 Uiso 0.482(5) 1 calc PR A 2
C668 C 0.7862(17) 0.2048(6) 0.4604(8) 0.071(5) Uani 0.518(5) 1 d PDU A 1
H66C H 0.8016 0.2342 0.4844 0.085 Uiso 0.518(5) 1 calc PR A 1
H66D H 0.8596 0.1994 0.4358 0.085 Uiso 0.518(5) 1 calc PR A 1
C782 C 0.3855(9) 0.1027(5) 0.4669(6) 0.045(3) Uani 0.482(5) 1 d PDU A 2
H78E H 0.3650 0.0733 0.4438 0.055 Uiso 0.482(5) 1 calc PR A 2
H78F H 0.3144 0.1102 0.4923 0.055 Uiso 0.482(5) 1 calc PR A 2
C671 C 0.5464(11) 0.0979(5) 0.5241(6) 0.049(3) Uani 0.518(5) 1 d PDU A 1
H67A H 0.5972 0.0805 0.4948 0.059 Uiso 0.518(5) 1 calc PR A 1
H67B H 0.5079 0.0733 0.5498 0.059 Uiso 0.518(5) 1 calc PR A 1
C667 C 0.6754(19) 0.1988(12) 0.3669(9) 0.170(11) Uani 0.518(5) 1 d PDU A 1
H66E H 0.7390 0.1736 0.3627 0.204 Uiso 0.518(5) 1 calc PR A 1
H66F H 0.6994 0.2258 0.3407 0.204 Uiso 0.518(5) 1 calc PR A 1
C779 C 0.7338(12) 0.1438(5) 0.5238(5) 0.064(4) Uani 0.482(5) 1 d PDU A 2
H77A H 0.8132 0.1430 0.5454 0.077 Uiso 0.482(5) 1 calc PR A 2
H77B H 0.7364 0.1190 0.4921 0.077 Uiso 0.482(5) 1 calc PR A 2
C670 C 0.627(2) 0.1281(8) 0.5609(10) 0.149(11) Uani 0.518(5) 1 d PDU A 1
H67C H 0.5827 0.1377 0.5971 0.178 Uiso 0.518(5) 1 calc PR A 1
H67D H 0.6991 0.1087 0.5735 0.178 Uiso 0.518(5) 1 calc PR A 1
C781 C 0.4920(12) 0.0921(4) 0.5056(5) 0.041(3) Uani 0.482(5) 1 d PDU A 2
H78G H 0.4721 0.0655 0.5333 0.049 Uiso 0.482(5) 1 calc PR A 2
H78H H 0.5626 0.0820 0.4813 0.049 Uiso 0.482(5) 1 calc PR A 2
C673 C 0.425(2) 0.1230(8) 0.3834(8) 0.110(8) Uani 0.518(5) 1 d PDU A 1
H67E H 0.4815 0.1025 0.3604 0.132 Uiso 0.518(5) 1 calc PR A 1
H67F H 0.3445 0.1223 0.3625 0.132 Uiso 0.518(5) 1 calc PR A 1
C669 C 0.7757(13) 0.1638(7) 0.5014(5) 0.083(5) Uani 0.518(5) 1 d PDU A 1
H66G H 0.7743 0.1330 0.4791 0.099 Uiso 0.518(5) 1 calc PR A 1
H66H H 0.8462 0.1633 0.5295 0.099 Uiso 0.518(5) 1 calc PR A 1
C784 C 0.525(2) 0.1686(7) 0.3476(8) 0.063(6) Uani 0.482(5) 1 d PDU A 2
H78I H 0.5729 0.1587 0.3127 0.075 Uiso 0.482(5) 1 calc PR A 2
H78J H 0.4549 0.1885 0.3332 0.075 Uiso 0.482(5) 1 calc PR A 2
C672 C 0.409(2) 0.1008(6) 0.4411(7) 0.119(8) Uani 0.518(5) 1 d PDU A 1
H67G H 0.3201 0.0955 0.4462 0.143 Uiso 0.518(5) 1 calc PR A 1
H67H H 0.4477 0.0685 0.4394 0.143 Uiso 0.518(5) 1 calc PR A 1
C777 C 0.7135(11) 0.1762(4) 0.3867(7) 0.057(4) Uani 0.482(5) 1 d PDU A 2
H77C H 0.7578 0.1846 0.3499 0.068 Uiso 0.482(5) 1 calc PR A 2
H77D H 0.7075 0.1406 0.3892 0.068 Uiso 0.482(5) 1 calc PR A 2
C778 C 0.7812(16) 0.1956(5) 0.4399(6) 0.056(4) Uani 0.482(5) 1 d PDU A 2
H77E H 0.8610 0.1788 0.4431 0.068 Uiso 0.482(5) 1 calc PR A 2
H77F H 0.7984 0.2303 0.4331 0.068 Uiso 0.482(5) 1 calc PR A 2

loop_
_atom_site_aniso_label
_atom_site_aniso_U_11
_atom_site_aniso_U_22
_atom_site_aniso_U_33
_atom_site_aniso_U_23
_atom_site_aniso_U_13
_atom_site_aniso_U_12
Fe 0.0134(2) 0.0158(2) 0.0143(2) -0.00080(18) 0.00042(18) -0.00043(18)
P2 0.0135(4) 0.0182(4) 0.0173(4) -0.0010(3) 0.0002(3) 0.0001(3)
P3 0.0150(4) 0.0194(4) 0.0145(4) -0.0005(3) 0.0007(3) -0.0001(3)
P1 0.0146(4) 0.0203(4) 0.0153(4) 0.0001(3) 0.0008(3) 0.0010(3)
Si 0.0166(4) 0.0170(4) 0.0180(5) -0.0016(4) 0.0006(4) -0.0005(3)
N1 0.0168(14) 0.0198(15) 0.0205(15) 0.0002(11) 0.0007(12) -0.0015(11)
C3 0.0186(16) 0.0272(18) 0.0151(16) 0.0023(13) 0.0017(13) 0.0006(14)
C4 0.0235(18) 0.0232(18) 0.0169(16) 0.0033(13) 0.0033(14) 0.0016(14)
C5 0.0154(16) 0.0217(17) 0.0191(16) 0.0008(13) -0.0047(13) -0.0018(13)
C6 0.0201(17) 0.0201(17) 0.0197(17) 0.0007(13) 0.0005(14) -0.0027(13)
N2 0.0282(18) 0.0227(16) 0.0314(18) -0.0042(13) 0.0006(14) -0.0023(13)
C8 0.0181(16) 0.0217(17) 0.0211(17) 0.0034(14) 0.0052(14) 0.0019(13)
C9 0.0173(16) 0.0221(17) 0.0187(16) -0.0012(13) 0.0003(13) 0.0025(13)
C10 0.0147(16) 0.0254(18) 0.0185(16) -0.0014(13) 0.0013(13) 0.0017(13)
C11 0.0160(16) 0.0246(18) 0.0225(17) -0.0031(14) 0.0002(14) 0.0025(13)
C12 0.0170(16) 0.0272(19) 0.0203(17) -0.0018(14) -0.0018(14) 0.0018(14)
C13 0.0174(17) 0.0266(19) 0.0250(18) -0.0031(15) 0.0022(14) 0.0045(14)
C14 0.0158(16) 0.0259(18) 0.0184(16) 0.0014(14) -0.0016(13) -0.0015(13)
C15 0.029(2) 0.034(2) 0.0206(18) -0.0058(16) -0.0057(16) 0.0074(17)
C16 0.027(2) 0.0257(19) 0.033(2) 0.0043(16) 0.0044(17) -0.0058(16)
C17 0.0226(18) 0.0287(19) 0.0196(17) -0.0019(14) -0.0050(15) 0.0009(15)
C18 0.0191(17) 0.0244(18) 0.0208(17) 0.0046(14) 0.0028(14) 0.0011(14)
C19 0.0175(17) 0.034(2) 0.032(2) 0.0063(17) -0.0003(16) -0.0054(15)
C20 0.0246(19) 0.029(2) 0.0222(18) 0.0064(15) 0.0034(15) -0.0009(15)
C21 0.0223(18) 0.035(2) 0.0232(19) -0.0084(16) -0.0024(15) -0.0022(16)
C22 0.0248(19) 0.0214(18) 0.032(2) -0.0010(15) 0.0019(16) -0.0033(15)
C23 0.0232(18) 0.030(2) 0.0187(17) -0.0025(15) -0.0008(14) 0.0047(15)
C24 0.0254(19) 0.0240(19) 0.0261(19) -0.0064(15) -0.0015(16) 0.0005(15)
C25 0.029(2) 0.038(2) 0.0213(19) -0.0050(16) 0.0018(16) 0.0094(17)
C26 0.0197(18) 0.0272(19) 0.034(2) 0.0106(16) 0.0056(16) 0.0049(15)
C27 0.0188(17) 0.0233(17) 0.0182(16) 0.0039(13) 0.0043(14) 0.0002(13)
C28 0.0198(18) 0.033(2) 0.0225(18) -0.0056(15) 0.0011(15) -0.0036(15)
C29 0.0217(18) 0.039(2) 0.0213(18) -0.0019(16) 0.0052(15) 0.0021(16)
C30 0.0251(19) 0.0255(19) 0.0236(18) 0.0035(15) 0.0024(15) 0.0009(15)
C31 0.0217(18) 0.0219(18) 0.029(2) -0.0018(15) 0.0067(15) -0.0018(14)
C32 0.0163(16) 0.0251(18) 0.0175(16) -0.0024(13) -0.0003(13) 0.0053(14)
C33 0.0255(19) 0.0203(18) 0.040(2) 0.0019(16) 0.0092(17) 0.0039(15)
C34 0.027(2) 0.0240(19) 0.031(2) -0.0072(16) 0.0016(16) 0.0030(15)
C35 0.0166(17) 0.035(2) 0.031(2) -0.0012(17) -0.0021(15) 0.0001(15)
C36 0.028(2) 0.028(2) 0.035(2) 0.0028(17) 0.0015(17) -0.0101(16)
C37 0.030(2) 0.028(2) 0.028(2) -0.0116(16) -0.0087(17) 0.0043(16)
C39 0.0167(17) 0.0269(19) 0.030(2) 0.0031(15) 0.0007(15) -0.0018(14)
C41 0.0257(19) 0.034(2) 0.0164(17) 0.0039(15) 0.0026(15) 0.0016(16)
Na 0.0335(9) 0.0230(8) 0.0263(8) -0.0001(6) 0.0049(7) 0.0056(6)
O1 0.067(3) 0.069(3) 0.066(3) 0.033(2) 0.011(2) 0.028(2)
O2 0.056(3) 0.052(3) 0.134(5) 0.033(3) 0.037(3) 0.016(2)
O4 0.068(3) 0.018(2) 0.322(10) -0.007(4) 0.014(5) 0.018(2)
C900 0.049(4) 0.137(8) 0.210(11) 0.125(8) -0.013(6) -0.001(5)
C901 0.042(3) 0.093(5) 0.079(5) 0.009(4) 0.004(3) 0.009(3)
C902 0.103(9) 0.79(5) 0.059(6) 0.123(14) 0.053(6) 0.165(17)
C903 0.263(13) 0.051(4) 0.145(8) -0.067(5) 0.180(10) -0.075(6)
C904 0.173(12) 0.103(8) 0.44(3) 0.196(13) -0.179(15) -0.075(8)
C905 0.082(5) 0.047(4) 0.151(8) 0.004(4) 0.067(5) -0.017(4)
O1S 0.086(4) 0.100(5) 0.167(7) -0.017(5) -0.002(4) -0.006(4)
C800 0.089(5) 0.080(5) 0.041(3) 0.022(3) 0.010(3) -0.039(4)
C803 0.063(4) 0.043(3) 0.077(4) 0.017(3) 0.002(3) -0.017(3)
O2S 0.094(5) 0.337(14) 0.097(5) 0.003(7) 0.016(4) 0.009(7)
C807 0.062(4) 0.116(6) 0.064(4) -0.017(4) 0.009(3) -0.022(4)
C802 0.061(4) 0.079(5) 0.116(6) -0.012(4) -0.023(4) 0.002(4)
C805 0.038(4) 0.266(12) 0.087(6) 0.078(7) -0.002(4) -0.042(6)
C801 0.165(7) 0.052(4) 0.065(4) -0.018(3) -0.047(5) 0.006(5)
C806 0.086(6) 0.198(9) 0.068(5) 0.014(5) -0.016(4) -0.078(6)
C804 0.047(4) 0.295(11) 0.043(4) -0.003(6) 0.006(3) 0.035(6)
O3S 0.168(7) 0.084(4) 0.126(6) -0.040(4) 0.025(5) -0.035(4)
C810 0.116(7) 0.076(5) 0.091(5) 0.012(4) -0.035(5) 0.007(4)
C811 0.084(5) 0.050(4) 0.139(8) 0.007(4) 0.027(5) 0.016(3)
C809 0.075(5) 0.064(4) 0.127(7) 0.005(4) 0.003(5) -0.009(4)
C808 0.278(16) 0.092(7) 0.122(8) -0.011(6) 0.106(10) 0.010(9)
C921 0.079(5) 0.066(4) 0.098(6) -0.053(4) -0.002(4) 0.009(4)
O3 0.173(8) 0.129(6) 0.055(3) -0.021(3) -0.014(4) 0.083(6)
C920 0.080(6) 0.098(7) 0.134(9) 0.045(7) 0.020(6) -0.019(5)
O5 0.034(3) 0.050(4) 0.031(3) -0.014(3) 0.007(3) -0.007(3)
O6 0.033(3) 0.049(4) 0.032(3) -0.022(3) 0.002(3) -0.009(3)
O8 0.038(4) 0.026(3) 0.044(4) -0.008(3) -0.014(3) 0.009(3)
O7 0.047(4) 0.025(3) 0.046(4) -0.001(3) -0.015(3) 0.001(3)
O11 0.048(4) 0.034(4) 0.030(3) 0.002(3) 0.004(3) 0.005(3)
O10 0.049(5) 0.024(3) 0.058(5) -0.014(3) -0.001(4) 0.009(3)
O12 0.044(4) 0.037(4) 0.043(4) -0.002(3) -0.009(3) -0.003(3)
O9 0.069(5) 0.042(4) 0.029(4) 0.000(3) 0.020(4) -0.012(4)
C666 0.055(7) 0.051(9) 0.019(6) 0.008(5) -0.002(5) 0.003(5)
C780 0.080(9) 0.042(7) 0.006(4) -0.004(4) 0.004(5) 0.035(6)
C783 0.031(6) 0.044(6) 0.051(7) -0.031(5) -0.001(5) 0.001(5)
C668 0.026(6) 0.040(7) 0.147(14) -0.038(7) 0.016(9) -0.009(5)
C782 0.018(4) 0.037(6) 0.081(10) 0.003(7) 0.005(5) -0.005(4)
C671 0.048(7) 0.050(8) 0.049(8) 0.024(6) 0.004(5) 0.012(5)
C667 0.125(15) 0.29(3) 0.101(15) -0.113(17) 0.061(12) -0.120(18)
C779 0.068(8) 0.103(11) 0.022(6) -0.006(6) 0.000(5) 0.066(8)
C670 0.121(17) 0.105(17) 0.22(2) 0.065(14) -0.102(17) -0.057(13)
C781 0.063(8) 0.026(5) 0.034(6) 0.004(4) 0.007(5) 0.001(6)
C673 0.155(19) 0.111(14) 0.065(10) -0.020(9) -0.001(13) -0.103(14)
C669 0.070(9) 0.157(14) 0.020(6) -0.021(7) -0.004(6) 0.046(10)
C784 0.126(18) 0.038(8) 0.024(7) -0.001(5) 0.006(10) 0.017(9)
C672 0.24(2) 0.033(7) 0.083(10) 0.009(8) -0.092(12) -0.038(11)
C777 0.075(8) 0.016(4) 0.081(8) -0.004(5) 0.066(6) 0.003(4)
C778 0.029(7) 0.032(7) 0.108(11) 0.036(8) 0.017(7) 0.004(6)

loop_
_atom_type_symbol
_atom_type_description
_atom_type_scat_dispersion_real
_atom_type_scat_dispersion_imag
_atom_type_scat_source
C C 0.0033 0.0016 'International Tables Vol C Tables 4.2.6.8 and 6.1.1.4'
H H 0.0000 0.0000 'International Tables Vol C Tables 4.2.6.8 and 6.1.1.4'
N N 0.0061 0.0033 'International Tables Vol C Tables 4.2.6.8 and 6.1.1.4'
O O 0.0106 0.0060 'International Tables Vol C Tables 4.2.6.8 and 6.1.1.4'
Na Na 0.0362 0.0249 'International Tables Vol C Tables 4.2.6.8 and 6.1.1.4'
Si Si 0.0817 0.0704 'International Tables Vol C Tables 4.2.6.8 and 6.1.1.4'
P P 0.1023 0.0942 'International Tables Vol C Tables 4.2.6.8 and 6.1.1.4'
Fe Fe 0.3463 0.8444 'International Tables Vol C Tables 4.2.6.8 and 6.1.1.4'

loop_
_geom_angle_atom_site_label_1
_geom_angle_atom_site_label_2
_geom_angle_atom_site_label_3
_geom_angle
N1 Fe P3 98.05(10)
N1 Fe P2 98.01(10)
P3 Fe P2 117.88(4)
N1 Fe P1 98.31(10)
P3 Fe P1 118.33(4)
P2 Fe P1 117.90(4)
N1 Fe Si 179.75(10)
P3 Fe Si 81.74(4)
P2 Fe Si 81.98(4)
P1 Fe Si 81.90(4)
C14 P2 C11 103.29(16)
C14 P2 C5 97.80(16)
C11 P2 C5 96.88(16)
C14 P2 Fe 113.08(12)
C11 P2 Fe 119.06(12)
C5 P2 Fe 122.98(11)
C32 P3 C4 104.29(17)
C32 P3 C10 96.82(16)
C4 P3 C10 96.97(16)
C32 P3 Fe 113.00(12)
C4 P3 Fe 118.48(12)
C10 P3 Fe 123.58(12)
C27 P1 C12 103.81(17)
C27 P1 C3 97.16(16)
C12 P1 C3 97.39(16)
C27 P1 Fe 112.54(12)
C12 P1 Fe 118.33(13)
C3 P1 Fe 123.95(12)
C9 Si C8 107.16(16)
C9 Si C6 106.49(16)
C8 Si C6 108.13(16)
C9 Si Fe 111.65(12)
C8 Si Fe 111.32(12)
C6 Si Fe 111.83(12)
N2 N1 Fe 179.3(3)
C20 C3 C41 108.9(3)
C20 C3 P1 110.6(2)
C41 C3 P1 117.0(2)
C20 C3 H3 106.6
C41 C3 H3 106.6
P1 C3 H3 106.6
C30 C4 C16 109.3(3)
C30 C4 P3 111.4(2)
C16 C4 P3 110.5(3)
C30 C4 H4 108.5
C16 C4 H4 108.5
P3 C4 H4 108.5
C35 C5 C17 107.9(3)
C35 C5 P2 117.7(3)
C17 C5 P2 110.7(2)
C35 C5 H5 106.7
C17 C5 H5 106.7
P2 C5 H5 106.7
C22 C6 C14 119.0(3)
C22 C6 Si 128.4(3)
C14 C6 Si 112.4(3)
C31 C8 C27 119.0(3)
C31 C8 Si 127.1(3)
C27 C8 Si 113.4(3)
C24 C9 C32 118.4(3)
C24 C9 Si 128.2(3)
C32 C9 Si 113.1(3)
C13 C10 C29 108.5(3)
C13 C10 P3 111.0(2)
C29 C10 P3 117.0(3)
C13 C10 H10 106.6
C29 C10 H10 106.6
P3 C10 H10 106.6
C25 C11 C34 109.0(3)
C25 C11 P2 111.6(3)
C34 C11 P2 110.7(3)
C25 C11 H11 108.5
C34 C11 H11 108.5
P2 C11 H11 108.5
C28 C12 C21 109.5(3)
C28 C12 P1 111.3(3)
C21 C12 P1 110.5(3)
C28 C12 H12 108.5
C21 C12 H12 108.5
P1 C12 H12 108.5
C10 C13 H13A 109.5
C10 C13 H13B 109.5
H13A C13 H13B 109.5
C10 C13 H13C 109.5
H13A C13 H13C 109.5
H13B C13 H13C 109.5
C39 C14 C6 119.3(3)
C39 C14 P2 126.3(3)
C6 C14 P2 114.4(3)
C37 C15 C23 120.5(4)
C37 C15 H15 119.7
C23 C15 H15 119.7
C4 C16 H16A 109.5
C4 C16 H16B 109.5
H16A C16 H16B 109.5
C4 C16 H16C 109.5
H16A C16 H16C 109.5
H16B C16 H16C 109.5
C5 C17 H17A 109.5
C5 C17 H17B 109.5
H17A C17 H17B 109.5
C5 C17 H17C 109.5
H17A C17 H17C 109.5
H17B C17 H17C 109.5
C26 C18 C27 120.5(4)
C26 C18 H18 119.7
C27 C18 H18 119.7
C36 C19 C39 120.2(4)
C36 C19 H19 119.9
C39 C19 H19 119.9
C3 C20 H20A 109.5
C3 C20 H20B 109.5
H20A C20 H20B 109.5
C3 C20 H20C 109.5
H20A C20 H20C 109.5
H20B C20 H20C 109.5
C12 C21 H21A 109.5
C12 C21 H21B 109.5
H21A C21 H21B 109.5
C12 C21 H21C 109.5
H21A C21 H21C 109.5
H21B C21 H21C 109.5
C36 C22 C6 121.2(4)
C36 C22 H22 119.4
C6 C22 H22 119.4
C15 C23 C32 120.4(4)
C15 C23 H23 119.8
C32 C23 H23 119.8
C37 C24 C9 121.7(4)
C37 C24 H24 119.2
C9 C24 H24 119.2
C11 C25 H25A 109.5
C11 C25 H25B 109.5
H25A C25 H25B 109.5
C11 C25 H25C 109.5
H25A C25 H25C 109.5
H25B C25 H25C 109.5
C33 C26 C18 119.7(4)
C33 C26 H26 120.1
C18 C26 H26 120.1
C18 C27 C8 119.8(3)
C18 C27 P1 126.9(3)
C8 C27 P1 113.3(3)
C12 C28 H28A 109.5
C12 C28 H28B 109.5
H28A C28 H28B 109.5
C12 C28 H28C 109.5
H28A C28 H28C 109.5
H28B C28 H28C 109.5
C10 C29 H29A 109.5
C10 C29 H29B 109.5
H29A C29 H29B 109.5
C10 C29 H29C 109.5
H29A C29 H29C 109.5
H29B C29 H29C 109.5
C4 C30 H30A 109.5
C4 C30 H30B 109.5
H30A C30 H30B 109.5
C4 C30 H30C 109.5
H30A C30 H30C 109.5
H30B C30 H30C 109.5
C33 C31 C8 120.6(4)
C33 C31 H31 119.7
C8 C31 H31 119.7
C23 C32 C9 119.7(3)
C23 C32 P3 127.1(3)
C9 C32 P3 113.2(3)
C26 C33 C31 120.4(4)
C26 C33 H33 119.8
C31 C33 H33 119.8
C11 C34 H34A 109.5
C11 C34 H34B 109.5
H34A C34 H34B 109.5
C11 C34 H34C 109.5
H34A C34 H34C 109.5
H34B C34 H34C 109.5
C5 C35 H35A 109.5
C5 C35 H35B 109.5
H35A C35 H35B 109.5
C5 C35 H35C 109.5
H35A C35 H35C 109.5
H35B C35 H35C 109.5
C19 C36 C22 119.6(4)
C19 C36 H36 120.2
C22 C36 H36 120.2
C15 C37 C24 119.3(4)
C15 C37 H37 120.3
C24 C37 H37 120.3
C19 C39 C14 120.7(4)
C19 C39 H39 119.6
C14 C39 H39 119.6
C3 C41 H41A 109.5
C3 C41 H41B 109.5
H41A C41 H41B 109.5
C3 C41 H41C 109.5
H41A C41 H41C 109.5
H41B C41 H41C 109.5
O3 Na O9 168.5(3)
O3 Na O12 117.3(3)
O9 Na O12 70.7(2)
O3 Na O1 106.77(19)
O9 Na O1 79.3(2)
O12 Na O1 96.7(2)
O3 Na O4 73.7(3)
O9 Na O4 99.8(3)
O12 Na O4 166.1(3)
O1 Na O4 71.1(2)
O3 Na O5 151.1(3)
O9 Na O5 38.9(2)
O12 Na O5 34.9(2)
O1 Na O5 77.2(2)
O4 Na O5 132.4(3)
O3 Na O8 89.1(3)
O9 Na O8 93.6(2)
O12 Na O8 39.6(2)
O1 Na O8 133.8(2)
O4 Na O8 154.0(3)
O5 Na O8 69.8(2)
O3 Na O6 137.2(3)
O9 Na O6 31.6(2)
O12 Na O6 98.3(2)
O1 Na O6 90.6(2)
O4 Na O6 75.8(2)
O5 Na O6 70.0(2)
O8 Na O6 106.8(2)
O3 Na O11 70.8(2)
O9 Na O11 106.6(2)
O12 Na O11 69.6(2)
O1 Na O11 161.3(2)
O4 Na O11 123.8(3)
O5 Na O11 96.1(2)
O8 Na O11 30.2(2)
O6 Na O11 103.7(2)
O3 Na O7 81.0(2)
O9 Na O7 89.4(3)
O12 Na O7 101.5(2)
O1 Na O7 154.1(2)
O4 Na O7 88.2(2)
O5 Na O7 108.2(2)
O8 Na O7 69.6(2)
O6 Na O7 68.8(2)
O11 Na O7 44.6(2)
O3 Na O2 66.5(3)
O9 Na O2 125.0(3)
O12 Na O2 70.9(2)
O1 Na O2 67.84(15)
O4 Na O2 108.93(17)
O5 Na O2 90.0(2)
O8 Na O2 80.48(18)
O6 Na O2 153.7(2)
O11 Na O2 95.00(19)
O7 Na O2 135.9(2)
O3 Na O10 99.3(3)
O9 Na O10 69.7(3)
O12 Na O10 108.5(2)
O1 Na O10 129.7(2)
O4 Na O10 76.3(2)
O5 Na O10 99.3(2)
O8 Na O10 87.8(2)
O6 Na O10 44.1(2)
O11 Na O10 68.3(2)
O7 Na O10 25.7(2)
O2 Na O10 161.5(2)
C904 O1 C900 111.8(8)
C904 O1 Na 113.3(5)
C900 O1 Na 115.5(4)
C902 O2 C901 111.4(9)
C902 O2 Na 111.0(7)
C901 O2 Na 114.8(4)
C905 O4 C921 113.5(5)
C905 O4 Na 112.3(6)
C921 O4 Na 99.7(3)
O1 C900 C901 121.9(7)
O1 C900 H90A 106.9
C901 C900 H90A 106.9
O1 C900 H90B 106.9
C901 C900 H90B 106.9
H90A C900 H90B 106.7
O2 C901 C900 118.3(6)
O2 C901 H90C 107.7
C900 C901 H90C 107.7
O2 C901 H90D 107.7
C900 C901 H90D 107.7
H90C C901 H90D 107.1
O2 C902 C903 124.8(12)
O2 C902 H90E 106.1
C903 C902 H90E 106.1
O2 C902 H90F 106.1
C903 C902 H90F 106.1
H90E C902 H90F 106.3
O3 C903 C902 114.5(7)
O3 C903 H90G 108.6
C902 C903 H90G 108.6
O3 C903 H90H 108.6
C902 C903 H90H 108.6
H90G C903 H90H 107.6
O1 C904 C905 121.1(7)
O1 C904 H90I 107.1
C905 C904 H90I 107.1
O1 C904 H90J 107.1
C905 C904 H90J 107.1
H90I C904 H90J 106.8
O4 C905 C904 120.8(6)
O4 C905 H90K 107.1
C904 C905 H90K 107.1
O4 C905 H90L 107.1
C904 C905 H90L 107.1
H90K C905 H90L 106.8
C800 O1S C803 104.6(6)
C801 C800 O1S 112.4(6)
C801 C800 H80A 109.1
O1S C800 H80A 109.1
C801 C800 H80B 109.1
O1S C800 H80B 109.1
H80A C800 H80B 107.9
C802 C803 O1S 102.8(6)
C802 C803 H80C 111.2
O1S C803 H80C 111.2
C802 C803 H80D 111.2
O1S C803 H80D 111.2
H80C C803 H80D 109.1
C804 O2S C807 99.0(9)
C806 C807 O2S 101.0(8)
C806 C807 H80E 111.6
O2S C807 H80E 111.6
C806 C807 H80F 111.6
O2S C807 H80F 111.6
H80E C807 H80F 109.4
C801 C802 C803 103.3(6)
C801 C802 H80G 111.1
C803 C802 H80G 111.1
C801 C802 H80H 111.1
C803 C802 H80H 111.1
H80G C802 H80H 109.1
C806 C805 C804 107.2(7)
C806 C805 H80I 110.3
C804 C805 H80I 110.3
C806 C805 H80J 110.3
C804 C805 H80J 110.3
H80I C805 H80J 108.5
C800 C801 C802 109.5(6)
C800 C801 H80K 109.8
C802 C801 H80K 109.8
C800 C801 H80L 109.8
C802 C801 H80L 109.8
H80K C801 H80L 108.2
C805 C806 C807 113.0(10)
C805 C806 H80M 109.0
C807 C806 H80M 109.0
C805 C806 H80N 109.0
C807 C806 H80N 109.0
H80M C806 H80N 107.8
O2S C804 C805 106.4(8)
O2S C804 H80O 110.5
C805 C804 H80O 110.5
O2S C804 H80P 110.5
C805 C804 H80P 110.5
H80O C804 H80P 108.6
C811 O3S C808 108.1(7)
C809 C810 C811 102.2(7)
C809 C810 H81A 111.3
C811 C810 H81A 111.3
C809 C810 H81B 111.3
C811 C810 H81B 111.3
H81A C810 H81B 109.2
O3S C811 C810 106.5(7)
O3S C811 H81C 110.4
C810 C811 H81C 110.4
O3S C811 H81D 110.4
C810 C811 H81D 110.4
H81C C811 H81D 108.6
C810 C809 C808 104.6(8)
C810 C809 H80Q 110.8
C808 C809 H80Q 110.8
C810 C809 H80R 110.8
C808 C809 H80R 110.8
H80Q C809 H80R 108.9
O3S C808 C809 107.2(8)
O3S C808 H80S 110.3
C809 C808 H80S 110.3
O3S C808 H80T 110.3
C809 C808 H80T 110.3
H80S C808 H80T 108.5
C920 C921 O4 108.1(7)
C920 C921 H92A 110.1
O4 C921 H92A 110.1
C920 C921 H92B 110.1
O4 C921 H92B 110.1
H92A C921 H92B 108.4
C920 O3 C903 116.9(8)
C920 O3 Na 109.4(9)
C903 O3 Na 118.9(6)
O3 C920 C921 121.2(12)
O3 C920 Na 49.3(7)
C921 C920 Na 90.8(7)
O3 C920 H92C 107.0
C921 C920 H92C 107.0
Na C920 H92C 82.0
O3 C920 H92D 107.0
C921 C920 H92D 107.0
Na C920 H92D 156.2
H92C C920 H92D 106.8
C673 O5 C666 116.6(14)
C673 O5 Na 116.5(9)
C666 O5 Na 113.5(8)
C667 O6 C668 124.3(15)
C667 O6 Na 114.6(9)
C668 O6 Na 108.2(9)
C672 O8 C671 115.5(12)
C672 O8 Na 112.3(8)
C671 O8 Na 114.1(6)
C669 O7 C670 114.1(15)
C669 O7 Na 117.7(7)
C670 O7 Na 110.0(10)
C780 O11 C781 113.0(9)
C780 O11 Na 112.9(6)
C781 O11 Na 113.1(6)
C779 O10 C778 113.0(9)
C779 O10 Na 111.4(7)
C778 O10 Na 107.3(8)
C782 O12 C783 106.6(9)
C782 O12 Na 110.0(7)
C783 O12 Na 113.9(7)
C777 O9 C784 108.2(14)
C777 O9 Na 118.7(7)
C784 O9 Na 109.7(10)
O5 C666 C667 116.7(15)
O5 C666 H66A 108.1
C667 C666 H66A 108.1
O5 C666 H66B 108.1
C667 C666 H66B 108.1
H66A C666 H66B 107.3
O11 C780 C779 110.7(8)
O11 C780 H78A 109.5
C779 C780 H78A 109.5
O11 C780 H78B 109.5
C779 C780 H78B 109.5
H78A C780 H78B 108.1
O12 C783 C784 104.5(12)
O12 C783 H78C 110.8
C784 C783 H78C 110.8
O12 C783 H78D 110.8
C784 C783 H78D 110.8
H78C C783 H78D 108.9
O6 C668 C669 118.2(13)
O6 C668 H66C 107.8
C669 C668 H66C 107.8
O6 C668 H66D 107.8
C669 C668 H66D 107.8
H66C C668 H66D 107.1
O12 C782 C781 114.9(9)
O12 C782 H78E 108.5
C781 C782 H78E 108.5
O12 C782 H78F 108.5
C781 C782 H78F 108.5
H78E C782 H78F 107.5
O8 C671 C670 115.3(13)
O8 C671 H67A 108.4
C670 C671 H67A 108.4
O8 C671 H67B 108.4
C670 C671 H67B 108.4
H67A C671 H67B 107.5
O6 C667 C666 123.1(18)
O6 C667 H66E 106.6
C666 C667 H66E 106.6
O6 C667 H66F 106.6
C666 C667 H66F 106.6
H66E C667 H66F 106.5
O10 C779 C780 112.4(9)
O10 C779 H77A 109.1
C780 C779 H77A 109.1
O10 C779 H77B 109.1
C780 C779 H77B 109.1
H77A C779 H77B 107.9
O7 C670 C671 113.4(15)
O7 C670 H67C 108.9
C671 C670 H67C 108.9
O7 C670 H67D 108.9
C671 C670 H67D 108.9
H67C C670 H67D 107.7
O11 C781 C782 108.1(10)
O11 C781 H78G 110.1
C782 C781 H78G 110.1
O11 C781 H78H 110.1
C782 C781 H78H 110.1
H78G C781 H78H 108.4
O5 C673 C672 117.4(16)
O5 C673 H67E 108.0
C672 C673 H67E 108.0
O5 C673 H67F 108.0
C672 C673 H67F 108.0
H67E C673 H67F 107.2
O7 C669 C668 106.9(15)
O7 C669 H66G 110.3
C668 C669 H66G 110.3
O7 C669 H66H 110.3
C668 C669 H66H 110.3
H66G C669 H66H 108.6
O9 C784 C783 111.7(13)
O9 C784 H78I 109.3
C783 C784 H78I 109.3
O9 C784 H78J 109.3
C783 C784 H78J 109.3
H78I C784 H78J 107.9
O8 C672 C673 121.4(15)
O8 C672 H67G 107.0
C673 C672 H67G 107.0
O8 C672 H67H 107.0
C673 C672 H67H 107.0
H67G C672 H67H 106.7
O9 C777 C778 108.4(10)
O9 C777 H77C 110.0
C778 C777 H77C 110.0
O9 C777 H77D 110.0
C778 C777 H77D 110.0
H77C C777 H77D 108.4
O10 C778 C777 115.6(12)
O10 C778 H77E 108.4
C777 C778 H77E 108.4
O10 C778 H77F 108.4
C777 C778 H77F 108.4
H77E C778 H77F 107.4

loop_
_geom_bond_atom_site_label_1
_geom_bond_atom_site_label_2
_geom_bond_distance
Fe N1 1.795(3)
Fe P3 2.1944(10)
Fe P2 2.1954(11)
Fe P1 2.1999(11)
Fe Si 2.2365(11)
P2 C14 1.850(4)
P2 C11 1.887(4)
P2 C5 1.909(4)
P3 C32 1.859(4)
P3 C4 1.880(4)
P3 C10 1.900(4)
P1 C27 1.863(4)
P1 C12 1.881(4)
P1 C3 1.905(3)
Si C9 1.898(4)
Si C8 1.900(4)
Si C6 1.903(4)
N1 N2 1.132(4)
C3 C20 1.524(5)
C3 C41 1.534(5)
C3 H3 1.0000
C4 C30 1.524(5)
C4 C16 1.543(5)
C4 H4 1.0000
C5 C35 1.530(5)
C5 C17 1.532(5)
C5 H5 1.0000
C6 C22 1.395(5)
C6 C14 1.412(5)
C8 C31 1.403(5)
C8 C27 1.408(5)
C9 C24 1.404(5)
C9 C32 1.412(5)
C10 C13 1.524(5)
C10 C29 1.538(5)
C10 H10 1.0000
C11 C25 1.521(5)
C11 C34 1.536(5)
C11 H11 1.0000
C12 C28 1.526(5)
C12 C21 1.536(5)
C12 H12 1.0000
C13 H13A 0.9800
C13 H13B 0.9800
C13 H13C 0.9800
C14 C39 1.400(5)
C15 C37 1.387(6)
C15 C23 1.393(6)
C15 H15 0.9500
C16 H16A 0.9800
C16 H16B 0.9800
C16 H16C 0.9800
C17 H17A 0.9800
C17 H17B 0.9800
C17 H17C 0.9800
C18 C26 1.393(5)
C18 C27 1.400(5)
C18 H18 0.9500
C19 C36 1.386(6)
C19 C39 1.389(5)
C19 H19 0.9500
C20 H20A 0.9800
C20 H20B 0.9800
C20 H20C 0.9800
C21 H21A 0.9800
C21 H21B 0.9800
C21 H21C 0.9800
C22 C36 1.394(5)
C22 H22 0.9500
C23 C32 1.402(5)
C23 H23 0.9500
C24 C37 1.389(6)
C24 H24 0.9500
C25 H25A 0.9800
C25 H25B 0.9800
C25 H25C 0.9800
C26 C33 1.386(6)
C26 H26 0.9500
C28 H28A 0.9800
C28 H28B 0.9800
C28 H28C 0.9800
C29 H29A 0.9800
C29 H29B 0.9800
C29 H29C 0.9800
C30 H30A 0.9800
C30 H30B 0.9800
C30 H30C 0.9800
C31 C33 1.390(6)
C31 H31 0.9500
C33 H33 0.9500
C34 H34A 0.9800
C34 H34B 0.9800
C34 H34C 0.9800
C35 H35A 0.9800
C35 H35B 0.9800
C35 H35C 0.9800
C36 H36 0.9500
C37 H37 0.9500
C39 H39 0.9500
C41 H41A 0.9800
C41 H41B 0.9800
C41 H41C 0.9800
Na O3 2.404(6)
Na O9 2.416(7)
Na O12 2.420(7)
Na O1 2.428(4)
Na O4 2.443(5)
Na O5 2.448(6)
Na O8 2.450(7)
Na O6 2.462(6)
Na O11 2.486(7)
Na O7 2.491(7)
Na O2 2.499(5)
Na O10 2.526(8)
O1 C904 1.344(12)
O1 C900 1.348(8)
O2 C902 1.293(11)
O2 C901 1.360(8)
O4 C905 1.348(10)
O4 C921 1.813(11)
C900 C901 1.376(10)
C900 H90A 0.9900
C900 H90B 0.9900
C901 H90C 0.9900
C901 H90D 0.9900
C902 C903 1.354(18)
C902 H90E 0.9900
C902 H90F 0.9900
C903 O3 1.314(13)
C903 H90G 0.9900
C903 H90H 0.9900
C904 C905 1.438(14)
C904 H90I 0.9900
C904 H90J 0.9900
C905 H90K 0.9900
C905 H90L 0.9900
O1S C800 1.392(9)
O1S C803 1.522(9)
C800 C801 1.317(11)
C800 H80A 0.9900
C800 H80B 0.9900
C803 C802 1.475(10)
C803 H80C 0.9900
C803 H80D 0.9900
O2S C804 1.475(11)
O2S C807 1.598(13)
C807 C806 1.475(10)
C807 H80E 0.9900
C807 H80F 0.9900
C802 C801 1.472(12)
C802 H80G 0.9900
C802 H80H 0.9900
C805 C806 1.305(14)
C805 C804 1.524(16)
C805 H80I 0.9900
C805 H80J 0.9900
C801 H80K 0.9900
C801 H80L 0.9900
C806 H80M 0.9900
C806 H80N 0.9900
C804 H80O 0.9900
C804 H80P 0.9900
O3S C811 1.347(10)
O3S C808 1.415(12)
C810 C809 1.451(11)
C810 C811 1.481(11)
C810 H81A 0.9900
C810 H81B 0.9900
C811 H81C 0.9900
C811 H81D 0.9900
C809 C808 1.466(13)
C809 H80Q 0.9900
C809 H80R 0.9900
C808 H80S 0.9900
C808 H80T 0.9900
C921 C920 1.303(11)
C921 H92A 0.9900
C921 H92B 0.9900
O3 C920 1.151(11)
C920 H92C 0.9900
C920 H92D 0.9900
O5 C673 1.356(19)
O5 C666 1.410(13)
O6 C667 1.293(18)
O6 C668 1.445(15)
O8 C672 1.395(13)
O8 C671 1.423(10)
O7 C669 1.375(12)
O7 C670 1.406(15)
O11 C780 1.379(12)
O11 C781 1.403(11)
O10 C779 1.443(12)
O10 C778 1.474(14)
O12 C782 1.405(12)
O12 C783 1.435(12)
O9 C777 1.376(13)
O9 C784 1.392(16)
C666 C667 1.462(16)
C666 H66A 0.9900
C666 H66B 0.9900
C780 C779 1.486(14)
C780 H78A 0.9900
C780 H78B 0.9900
C783 C784 1.560(16)
C783 H78C 0.9900
C783 H78D 0.9900
C668 C669 1.466(16)
C668 H66C 0.9900
C668 H66D 0.9900
C782 C781 1.475(14)
C782 H78E 0.9900
C782 H78F 0.9900
C671 C670 1.464(16)
C671 H67A 0.9900
C671 H67B 0.9900
C667 H66E 0.9900
C667 H66F 0.9900
C779 H77A 0.9900
C779 H77B 0.9900
C670 H67C 0.9900
C670 H67D 0.9900
C781 H78G 0.9900
C781 H78H 0.9900
C673 C672 1.448(16)
C673 H67E 0.9900
C673 H67F 0.9900
C669 H66G 0.9900
C669 H66H 0.9900
C784 H78I 0.9900
C784 H78J 0.9900
C672 H67G 0.9900
C672 H67H 0.9900
C777 C778 1.501(16)
C777 H77C 0.9900
C777 H77D 0.9900
C778 H77E 0.9900
C778 H77F 0.9900
